data_7036856
loop_
_publ_author_name
'Kroll, Nicole'
'Theilacker, Kolja'
'Schoknecht, Marc'
'Baabe, Dirk'
'Wiedemann, Dennis'
'Kaupp, Martin'
'Grohmann, Andreas'
'H\"orner, Gerald'

_publ_section_title
;
 Controlled ligand distortion and its consequences for structure,
 symmetry, conformation and spin-state preferences of iron(ii) complexes.
;
_journal_issue 44
_journal_name_full 'Dalton transactions (Cambridge, England : 2003)'
_journal_page_first 19232
_journal_page_last 19247
_journal_paper_doi 10.1039/c5dt02502h
_journal_volume 44
_journal_year 2015
_chemical_formula_iupac '[Fe (C23 H29 N5) Cl](P F6).0.25C2 H5 O H'
_chemical_formula_moiety 'C23 H29 Cl Fe N5 1+, F6 P 1-, 0.25(C4 H10 O)'
_chemical_formula_sum 'C24 H31.5 Cl F6 Fe N5 O0.25 P'
_chemical_formula_weight 630.31
_chemical_name_systematic
;chlorido[N^1^,N^3^,2-trimethyl-2-(pyridin-2-yl)-N^1^,N^3^-bis(pyridin-
2-ylmethyl)propane-1,3-diamine]iron(II) hexafluorophosphate--diethyl ether(4/1)
;
_space_group_crystal_system triclinic
_space_group_IT_number 2
_space_group_name_H-M_alt 'P -1'
_symmetry_space_group_name_Hall '-P 1'
_symmetry_space_group_name_H-M 'P -1'
_atom_sites_solution_hydrogens difmap
_atom_sites_solution_primary iterative
_atom_sites_solution_secondary difmap
_audit_creation_date 2014-06-17
_audit_creation_method 'WinGX routine CIF_UPDATE'
_audit_update_record
;
2014-06-17 deposited with the CCDC.
2015-10-08 downloaded from the CCDC.
;
_cell_angle_alpha 99.414(3)
_cell_angle_beta 90.005(4)
_cell_angle_gamma 90.983(3)
_cell_formula_units_Z 2
_cell_length_a 8.2754(4)
_cell_length_b 12.0926(5)
_cell_length_c 13.8127(6)
_cell_measurement_reflns_used 5607
_cell_measurement_temperature 150.00(10)
_cell_measurement_theta_max 32.4688
_cell_measurement_theta_min 3.4402
_cell_volume 1363.43(11)
_computing_cell_refinement
;
        CrysAlisPro, Agilent Technologies,
        Version 1.171.35.21 (release 20-01-2012 CrysAlis171 .NET)
        (compiled Jan 23 2012,18:06:46)
;
_computing_data_collection
;
        CrysAlisPro, Agilent Technologies,
        Version 1.171.35.21 (release 20-01-2012 CrysAlis171 .NET)
        (compiled Jan 23 2012,18:06:46)
;
_computing_data_reduction
;
        CrysAlisPro, Agilent Technologies,
        Version 1.171.35.21 (release 20-01-2012 CrysAlis171 .NET)
        (compiled Jan 23 2012,18:06:46)
;
_computing_molecular_graphics 'Ortep-3 for Windows (Farrugia, 1997)'
_computing_publication_material 'WinGX (Farrugia, 1999)'
_computing_structure_refinement 'SHELXL-97 (Sheldrick, 2008)'
_computing_structure_solution 'SUPERFLIP (Palatinus, 2007)'
_diffrn_ambient_environment N~2~
_diffrn_ambient_temperature 150.00(10)
_diffrn_detector 'CCD plate'
_diffrn_detector_area_resol_mean 16.3031
_diffrn_detector_type 'Agilent Sapphire3'
_diffrn_measured_fraction_theta_full 0.997
_diffrn_measured_fraction_theta_max 0.997
_diffrn_measurement_device '\k-geometry diffractometer'
_diffrn_measurement_device_type 'Agilent Xcalibur'
_diffrn_measurement_method '\w scans'
_diffrn_measurement_specimen_support 'glass capillary'
_diffrn_radiation_monochromator graphite
_diffrn_radiation_probe x-ray
_diffrn_radiation_type 'Mo K\a'
_diffrn_radiation_wavelength 0.71073
_diffrn_reflns_av_R_equivalents 0.019
_diffrn_reflns_av_unetI/netI 0.0271
_diffrn_reflns_limit_h_max 10
_diffrn_reflns_limit_h_min -10
_diffrn_reflns_limit_k_max 14
_diffrn_reflns_limit_k_min -13
_diffrn_reflns_limit_l_max 17
_diffrn_reflns_limit_l_min -17
_diffrn_reflns_number 10611
_diffrn_reflns_theta_full 26
_diffrn_reflns_theta_max 26
_diffrn_reflns_theta_min 3.45
_diffrn_source 'fine-focus sealed tube'
_diffrn_source_type 'Agilent Enhance'
_diffrn_standards_number 0
_exptl_absorpt_coefficient_mu 0.776
_exptl_absorpt_correction_T_max 1.00000
_exptl_absorpt_correction_T_min 0.85009
_exptl_absorpt_correction_type multi-scan
_exptl_absorpt_process_details
;
        CrysAlisPro, Agilent Technologies,
        Version 1.171.35.21 (release 20-01-2012 CrysAlis171 .NET)
        (compiled Jan 23 2012,18:06:46)
        Empirical absorption correction using spherical harmonics,
 implemented in SCALE3 ABSPACK scaling algorithm.
;
_exptl_crystal_colour green
_exptl_crystal_density_diffrn 1.54
_exptl_crystal_density_method 'not measured'
_exptl_crystal_description rod
_exptl_crystal_F_000 649
_exptl_crystal_recrystallization_method 'precipitation: acetonitrile, diethyl ether, vapour diffusion, r.t., 2 d'
_exptl_crystal_size_max 0.721
_exptl_crystal_size_mid 0.207
_exptl_crystal_size_min 0.156
_platon_squeeze_details
;
 The unit cell contains half a diethyl-ether molecule that has been treated as
 a diffuse contribution to the overall scattering without specific atom
 positions by SQUEEZE/PLATON.
;
_refine_diff_density_max 0.341
_refine_diff_density_min -0.268
_refine_diff_density_rms 0.057
_refine_ls_extinction_method none
_refine_ls_goodness_of_fit_ref 0.925
_refine_ls_hydrogen_treatment constr
_refine_ls_matrix_type full
_refine_ls_number_parameters 337
_refine_ls_number_reflns 5338
_refine_ls_number_restraints 0
_refine_ls_restrained_S_all 0.925
_refine_ls_R_factor_all 0.0352
_refine_ls_R_factor_gt 0.0306
_refine_ls_shift/su_max 0.001
_refine_ls_shift/su_mean 0
_refine_ls_structure_factor_coef Fsqd
_refine_ls_weighting_details 'calc w=1/[\s^2^(Fo^2^)+(0.0431P)^2^+1.3447P] where P=(Fo^2^+2Fc^2^)/3'
_refine_ls_weighting_scheme calc
_refine_ls_wR_factor_gt 0.079
_refine_ls_wR_factor_ref 0.0814
_reflns_number_gt 4817
_reflns_number_total 5338
_reflns_threshold_expression I>2\s(I)
_cod_data_source_file c5dt02502h2.cif
_cod_data_source_block mer-2-cl
_cod_depositor_comments 'Adding full bibliography for 7036852--7036857.cif.'
_cod_original_formula_sum 'C24 H31.50 Cl F6 Fe N5 O0.25 P'
_cod_database_code 7036856

loop_
_space_group_symop_operation_xyz
'x, y, z'
'-x, -y, -z'

loop_
_atom_site_label
_atom_site_type_symbol
_atom_site_fract_x
_atom_site_fract_y
_atom_site_fract_z
_atom_site_U_iso_or_equiv
_atom_site_adp_type
_atom_site_occupancy
_atom_site_symmetry_multiplicity
_atom_site_calc_flag
_atom_site_refinement_flags
C11 C 0.5703(2) 0.48166(17) 0.24654(16) 0.0249(4) Uani 1 1 d .
H11 H 0.666 0.439 0.2435 0.03 Uiso 1 1 calc R
C12 C 0.5788(3) 0.58663(19) 0.21989(19) 0.0354(5) Uani 1 1 d .
H12 H 0.6779 0.6156 0.1989 0.042 Uiso 1 1 calc R
C13 C 0.4401(3) 0.64835(18) 0.22450(19) 0.0361(5) Uani 1 1 d .
H13 H 0.442 0.7211 0.2069 0.043 Uiso 1 1 calc R
C14 C 0.2979(3) 0.60350(17) 0.25504(17) 0.0289(5) Uani 1 1 d .
H14 H 0.2014 0.6454 0.2588 0.035 Uiso 1 1 calc R
C15 C 0.2965(2) 0.49641(15) 0.28031(14) 0.0191(4) Uani 1 1 d .
C16 C 0.1439(2) 0.44046(15) 0.31298(14) 0.0193(4) Uani 1 1 d .
C17 C 0.0009(2) 0.52113(17) 0.32216(16) 0.0262(4) Uani 1 1 d .
H17A H 0.0274 0.5879 0.3703 0.039 Uiso 1 1 calc R
H17B H -0.0953 0.4836 0.3437 0.039 Uiso 1 1 calc R
H17C H -0.0205 0.5433 0.2583 0.039 Uiso 1 1 calc R
C21 C 0.4690(2) 0.01272(16) 0.33256(15) 0.0233(4) Uani 1 1 d .
H21 H 0.5536 0.0102 0.2858 0.028 Uiso 1 1 calc R
C22 C 0.4396(3) -0.08064(17) 0.37643(16) 0.0275(4) Uani 1 1 d .
H22 H 0.5023 -0.1461 0.3595 0.033 Uiso 1 1 calc R
C23 C 0.3178(3) -0.07719(17) 0.44519(16) 0.0287(5) Uani 1 1 d .
H23 H 0.2945 -0.1405 0.4758 0.034 Uiso 1 1 calc R
C24 C 0.2299(2) 0.02028(17) 0.46879(16) 0.0255(4) Uani 1 1 d .
H24 H 0.1474 0.0255 0.517 0.031 Uiso 1 1 calc R
C25 C 0.2648(2) 0.10994(16) 0.42076(14) 0.0203(4) Uani 1 1 d .
C26 C 0.1687(2) 0.21635(16) 0.43906(15) 0.0221(4) Uani 1 1 d .
H26A H 0.0776 0.2103 0.392 0.026 Uiso 1 1 calc R
H26B H 0.1232 0.2262 0.5062 0.026 Uiso 1 1 calc R
C28 C 0.1678(2) 0.41317(16) 0.41766(14) 0.0219(4) Uani 1 1 d .
H28A H 0.2148 0.4806 0.4591 0.026 Uiso 1 1 calc R
H28B H 0.0599 0.3994 0.4447 0.026 Uiso 1 1 calc R
C29 C 0.3712(2) 0.34400(17) 0.51869(15) 0.0252(4) Uani 1 1 d .
H29A H 0.3003 0.3635 0.5755 0.038 Uiso 1 1 calc R
H29B H 0.443 0.4078 0.5129 0.038 Uiso 1 1 calc R
H29C H 0.436 0.2792 0.5273 0.038 Uiso 1 1 calc R
C31 C 0.6702(2) 0.14290(17) 0.13457(15) 0.0239(4) Uani 1 1 d .
H31 H 0.7383 0.1304 0.187 0.029 Uiso 1 1 calc R
C32 C 0.7182(3) 0.10430(18) 0.03944(16) 0.0293(5) Uani 1 1 d .
H32 H 0.8175 0.0663 0.0269 0.035 Uiso 1 1 calc R
C33 C 0.6196(3) 0.12192(19) -0.03744(16) 0.0306(5) Uani 1 1 d .
H33 H 0.651 0.0975 -0.1035 0.037 Uiso 1 1 calc R
C34 C 0.4742(3) 0.17585(17) -0.01626(15) 0.0256(4) Uani 1 1 d .
H34 H 0.4029 0.187 -0.0676 0.031 Uiso 1 1 calc R
C35 C 0.4346(2) 0.21322(15) 0.08093(14) 0.0195(4) Uani 1 1 d .
C36 C 0.2822(2) 0.27745(16) 0.10774(14) 0.0202(4) Uani 1 1 d .
H36A H 0.306 0.3588 0.1134 0.024 Uiso 1 1 calc R
H36B H 0.201 0.2567 0.055 0.024 Uiso 1 1 calc R
C39 C 0.1389(2) 0.13994(16) 0.18107(16) 0.0248(4) Uani 1 1 d .
H39A H 0.0542 0.1387 0.1313 0.037 Uiso 1 1 calc R
H39B H 0.0915 0.1211 0.2414 0.037 Uiso 1 1 calc R
H39C H 0.2212 0.085 0.1567 0.037 Uiso 1 1 calc R
C83 C 0.0889(2) 0.33735(16) 0.23737(14) 0.0200(4) Uani 1 1 d .
H83A H 0.0005 0.2982 0.2671 0.024 Uiso 1 1 calc R
H83B H 0.0432 0.3649 0.1797 0.024 Uiso 1 1 calc R
N10 N 0.43342(18) 0.43667(13) 0.27656(12) 0.0184(3) Uani 1 1 d .
N20 N 0.38282(19) 0.10672(13) 0.35334(12) 0.0198(3) Uani 1 1 d .
N27 N 0.27153(19) 0.31591(13) 0.42824(12) 0.0193(3) Uani 1 1 d .
N30 N 0.53047(19) 0.19764(13) 0.15630(12) 0.0194(3) Uani 1 1 d .
N37 N 0.21475(18) 0.25368(12) 0.20184(11) 0.0174(3) Uani 1 1 d .
Cl1 Cl 0.70463(5) 0.28244(4) 0.37516(4) 0.02398(12) Uani 1 1 d .
Fe1 Fe 0.44057(3) 0.26400(2) 0.303910(19) 0.01541(8) Uani 1 1 d .
F2 F 0.9205(2) 0.90591(13) 0.12554(11) 0.0483(4) Uani 1 1 d .
F3 F 1.11949(17) 0.86041(16) 0.22101(13) 0.0554(4) Uani 1 1 d .
F4 F 0.73535(16) 0.83998(13) 0.22366(12) 0.0472(4) Uani 1 1 d .
F5 F 0.9359(2) 0.79447(14) 0.31927(11) 0.0528(4) Uani 1 1 d .
F6 F 0.91829(19) 0.97120(11) 0.28881(11) 0.0454(4) Uani 1 1 d .
F7 F 0.9345(2) 0.72886(12) 0.15731(12) 0.0525(4) Uani 1 1 d .
P1 P 0.92822(6) 0.85044(4) 0.22256(4) 0.02224(12) Uani 1 1 d .

loop_
_atom_site_aniso_label
_atom_site_aniso_U_11
_atom_site_aniso_U_22
_atom_site_aniso_U_33
_atom_site_aniso_U_23
_atom_site_aniso_U_13
_atom_site_aniso_U_12
C11 0.0181(9) 0.0249(10) 0.0336(11) 0.0104(9) -0.0013(8) -0.0031(8)
C12 0.0278(11) 0.0302(12) 0.0521(15) 0.0193(11) 0.0024(10) -0.0089(9)
C13 0.0393(13) 0.0194(10) 0.0535(15) 0.0179(10) 0.0019(11) -0.0022(9)
C14 0.0308(11) 0.0196(10) 0.0384(12) 0.0106(9) 0.0027(9) 0.0049(8)
C15 0.0225(9) 0.0160(9) 0.0192(9) 0.0037(7) 0.0005(7) 0.0013(7)
C16 0.0188(9) 0.0170(9) 0.0237(10) 0.0071(7) 0.0045(7) 0.0055(7)
C17 0.0242(10) 0.0236(10) 0.0325(11) 0.0084(9) 0.0063(8) 0.0099(8)
C21 0.0247(10) 0.0199(9) 0.0259(10) 0.0047(8) 0.0004(8) 0.0033(8)
C22 0.0350(11) 0.0165(9) 0.0316(11) 0.0058(8) -0.0056(9) 0.0021(8)
C23 0.0352(12) 0.0210(10) 0.0329(12) 0.0144(9) -0.0066(9) -0.0057(8)
C24 0.0230(10) 0.0267(10) 0.0298(11) 0.0141(9) -0.0005(8) -0.0056(8)
C25 0.0185(9) 0.0198(9) 0.0240(10) 0.0084(8) -0.0006(7) -0.0014(7)
C26 0.0196(9) 0.0225(10) 0.0265(10) 0.0107(8) 0.0069(8) 0.0020(7)
C28 0.0241(10) 0.0193(9) 0.0234(10) 0.0058(8) 0.0077(8) 0.0078(7)
C29 0.0288(10) 0.0249(10) 0.0222(10) 0.0046(8) 0.0017(8) 0.0045(8)
C31 0.0190(9) 0.0268(10) 0.0265(10) 0.0052(8) 0.0013(8) 0.0040(8)
C32 0.0232(10) 0.0323(11) 0.0317(11) 0.0025(9) 0.0069(9) 0.0076(8)
C33 0.0321(11) 0.0357(12) 0.0230(11) 0.0010(9) 0.0083(9) 0.0058(9)
C34 0.0279(10) 0.0295(11) 0.0201(10) 0.0057(8) 0.0010(8) 0.0021(8)
C35 0.0187(9) 0.0177(9) 0.0228(10) 0.0060(7) 0.0017(7) -0.0007(7)
C36 0.0188(9) 0.0217(9) 0.0206(9) 0.0053(7) -0.0017(7) 0.0019(7)
C39 0.0211(10) 0.0196(9) 0.0332(11) 0.0034(8) -0.0006(8) -0.0033(7)
C83 0.0141(8) 0.0203(9) 0.0265(10) 0.0066(8) 0.0019(7) 0.0023(7)
N10 0.0174(7) 0.0169(7) 0.0216(8) 0.0053(6) -0.0003(6) -0.0013(6)
N20 0.0195(8) 0.0181(8) 0.0235(8) 0.0081(6) 0.0003(6) 0.0006(6)
N27 0.0201(8) 0.0172(8) 0.0222(8) 0.0077(6) 0.0041(6) 0.0039(6)
N30 0.0170(8) 0.0202(8) 0.0217(8) 0.0056(6) 0.0028(6) 0.0015(6)
N37 0.0161(7) 0.0153(7) 0.0213(8) 0.0045(6) 0.0036(6) 0.0004(6)
Cl1 0.0179(2) 0.0293(2) 0.0271(2) 0.0119(2) -0.00113(18) -0.00035(18)
Fe1 0.01419(13) 0.01496(13) 0.01831(14) 0.00623(10) 0.00283(10) 0.00177(9)
F2 0.0635(10) 0.0516(9) 0.0358(8) 0.0251(7) 0.0003(7) 0.0031(7)
F3 0.0235(7) 0.0815(12) 0.0628(10) 0.0163(9) 0.0017(7) 0.0011(7)
F4 0.0245(7) 0.0533(9) 0.0624(10) 0.0054(8) 0.0031(6) -0.0044(6)
F5 0.0745(11) 0.0510(9) 0.0405(8) 0.0291(7) 0.0068(8) 0.0094(8)
F6 0.0590(9) 0.0262(7) 0.0482(9) -0.0014(6) 0.0119(7) -0.0098(6)
F7 0.0702(11) 0.0281(7) 0.0556(10) -0.0044(7) 0.0185(8) 0.0022(7)
P1 0.0225(3) 0.0201(3) 0.0257(3) 0.0086(2) 0.0015(2) 0.00054(19)

loop_
_atom_type_symbol
_atom_type_description
_atom_type_scat_dispersion_real
_atom_type_scat_dispersion_imag
_atom_type_scat_source
C C 0.0033 0.0016 'International Tables Vol C Tables 4.2.6.8 and 6.1.1.4'
H H 0 0 'International Tables Vol C Tables 4.2.6.8 and 6.1.1.4'
N N 0.0061 0.0033 'International Tables Vol C Tables 4.2.6.8 and 6.1.1.4'
F F 0.0171 0.0103 'International Tables Vol C Tables 4.2.6.8 and 6.1.1.4'
P P 0.1023 0.0942 'International Tables Vol C Tables 4.2.6.8 and 6.1.1.4'
Cl Cl 0.1484 0.1585 'International Tables Vol C Tables 4.2.6.8 and 6.1.1.4'
Fe Fe 0.3463 0.8444 'International Tables Vol C Tables 4.2.6.8 and 6.1.1.4'

loop_
_geom_angle_atom_site_label_1
_geom_angle_atom_site_label_2
_geom_angle_atom_site_label_3
_geom_angle
N10 C11 C12 123.29(19)
C13 C12 C11 118.3(2)
C12 C13 C14 119.34(19)
C13 C14 C15 119.8(2)
N10 C15 C14 120.63(18)
N10 C15 C16 116.54(16)
C14 C15 C16 122.83(17)
C15 C16 C17 111.01(15)
C15 C16 C28 109.93(15)
C17 C16 C28 104.75(15)
C15 C16 C83 112.11(15)
C17 C16 C83 105.45(15)
C28 C16 C83 113.26(15)
N20 C21 C22 122.73(19)
C23 C22 C21 118.94(19)
C22 C23 C24 118.92(18)
C25 C24 C23 118.9(2)
N20 C25 C24 122.39(18)
N20 C25 C26 115.85(16)
C24 C25 C26 121.73(18)
N27 C26 C25 111.22(15)
N27 C28 C16 117.39(15)
N30 C31 C32 122.82(18)
C31 C32 C33 119.00(19)
C32 C33 C34 118.85(19)
C35 C34 C33 118.96(19)
N30 C35 C34 122.69(18)
N30 C35 C36 116.20(17)
C34 C35 C36 121.09(17)
N37 C36 C35 111.41(15)
N37 C83 C16 116.78(15)
C11 N10 C15 118.70(16)
C11 N10 Fe1 117.65(13)
C15 N10 Fe1 123.41(12)
C21 N20 C25 118.14(16)
C21 N20 Fe1 125.13(13)
C25 N20 Fe1 116.05(12)
C29 N27 C26 107.46(15)
C29 N27 C28 109.32(15)
C26 N27 C28 110.12(14)
C29 N27 Fe1 107.21(12)
C26 N27 Fe1 107.41(11)
C28 N27 Fe1 115.03(11)
C35 N30 C31 117.66(17)
C35 N30 Fe1 115.86(12)
C31 N30 Fe1 126.48(13)
C36 N37 C39 106.75(15)
C36 N37 C83 109.58(14)
C39 N37 C83 109.37(14)
C36 N37 Fe1 103.44(10)
C39 N37 Fe1 113.48(11)
C83 N37 Fe1 113.79(11)
N20 Fe1 N10 163.27(6)
N20 Fe1 N30 99.03(6)
N10 Fe1 N30 93.94(6)
N20 Fe1 N27 77.22(6)
N10 Fe1 N27 87.09(6)
N30 Fe1 N27 160.92(6)
N20 Fe1 N37 93.61(6)
N10 Fe1 N37 79.54(5)
N30 Fe1 N37 74.92(6)
N27 Fe1 N37 86.56(6)
N20 Fe1 Cl1 94.90(4)
N10 Fe1 Cl1 94.79(4)
N30 Fe1 Cl1 93.59(4)
N27 Fe1 Cl1 105.33(4)
N37 Fe1 Cl1 166.66(4)
F3 P1 F5 90.47(9)
F3 P1 F2 89.57(9)
F5 P1 F2 179.75(9)
F3 P1 F6 90.59(9)
F5 P1 F6 89.81(9)
F2 P1 F6 90.43(8)
F3 P1 F7 90.53(9)
F5 P1 F7 89.59(9)
F2 P1 F7 90.16(9)
F6 P1 F7 178.74(9)
F3 P1 F4 179.73(11)
F5 P1 F4 89.64(9)
F2 P1 F4 90.32(9)
F6 P1 F4 89.65(8)
F7 P1 F4 89.23(9)

loop_
_geom_bond_atom_site_label_1
_geom_bond_atom_site_label_2
_geom_bond_distance
C11 N10 1.343(2)
C11 C12 1.379(3)
C12 C13 1.376(3)
C13 C14 1.382(3)
C14 C15 1.395(3)
C15 N10 1.351(2)
C15 C16 1.525(3)
C16 C17 1.539(2)
C16 C28 1.548(3)
C16 C83 1.551(3)
C21 N20 1.343(2)
C21 C22 1.384(3)
C22 C23 1.382(3)
C23 C24 1.389(3)
C24 C25 1.387(3)
C25 N20 1.346(3)
C25 C26 1.510(3)
C26 N27 1.490(2)
C28 N27 1.494(2)
C29 N27 1.486(3)
C31 N30 1.351(2)
C31 C32 1.381(3)
C32 C33 1.386(3)
C33 C34 1.387(3)
C34 C35 1.386(3)
C35 N30 1.348(2)
C35 C36 1.506(3)
C36 N37 1.483(2)
C39 N37 1.486(2)
C83 N37 1.491(2)
N10 Fe1 2.1837(15)
N20 Fe1 2.1692(15)
N27 Fe1 2.2312(16)
N30 Fe1 2.2000(16)
N37 Fe1 2.3301(15)
Cl1 Fe1 2.3884(5)
F2 P1 1.5954(14)
F3 P1 1.5857(15)
F4 P1 1.5992(14)
F5 P1 1.5948(14)
F6 P1 1.5949(14)
F7 P1 1.5955(15)

loop_
_platon_squeeze_void_nr
_platon_squeeze_void_average_x
_platon_squeeze_void_average_y
_platon_squeeze_void_average_z
_platon_squeeze_void_volume
_platon_squeeze_void_count_electrons
_platon_squeeze_void_content
1 -0.022 0.5 0 127 17 '0.5(C4 H10 O)'
